data_4022005
loop_
_publ_author_name
'Hyuma Masu'
'Ikuko Mizutani'
'Takako Kato'
'Isao Azumaya'
'Kentaro Yamaguchi'
'Keiki Kishikawa'
'Shigeo Kohmoto'

_publ_contact_author_address
;Department of Applied Chemistry and Biotechnology, 
Faculty of Engineering, Chiba University, 1-33, 
Yayoi-cho, Inage-ku, Chiba 263-8522, Japan
;
_publ_contact_author_email kohmoto@faculty.chiba-u.jp
_publ_contact_author_fax +81-43-290-3422
_publ_contact_author_name 'Shigeo Kohmoto'
_publ_contact_author_phone +81-43-290-3420
_publ_section_title
;
 Naphthalene- and Anthracene-Based Aromatic Foldamers with
 Iminodicarbonyl Linkers: Their Stabilities and Application to a Chiral
 Photochromic System Using Retro [4 + 4] Cycloaddition
;
_journal_name_full 'Journal of Organic Chemistry'
_journal_page_first 8037
_journal_page_last 8044
_journal_paper_doi 10.1021/jo0611317
_journal_volume 71
_journal_year 2006
_chemical_formula_sum 'C52 H36 N2 O4'
_chemical_formula_weight 752.83
_chemical_name_systematic
;
 ?
;
_space_group_IT_number 2
_symmetry_cell_setting triclinic
_symmetry_space_group_name_Hall '-P 1'
_symmetry_space_group_name_H-M 'P -1'
_atom_sites_solution_hydrogens geom
_atom_sites_solution_primary direct
_atom_sites_solution_secondary difmap
_audit_creation_method SHELXL-97
_cell_angle_alpha 87.530(2)
_cell_angle_beta 85.689(2)
_cell_angle_gamma 70.442(2)
_cell_formula_units_Z 1
_cell_length_a 9.0732(10)
_cell_length_b 10.0821(11)
_cell_length_c 10.6590(12)
_cell_measurement_reflns_used 1298
_cell_measurement_temperature 150
_cell_measurement_theta_max 26.459
_cell_measurement_theta_min 2.625
_cell_volume 916.03(18)
_computing_cell_refinement 'Bruker XSCANS'
_computing_data_collection 'Bruker XSCANS'
_computing_data_reduction 'Bruker SHELXTL'
_computing_molecular_graphics 'Bruker SHELXTL'
_computing_publication_material 'Bruker SHELXTL'
_computing_structure_refinement 'SHELXL-97 (Sheldrick, 1997)'
_computing_structure_solution 'SHELXS-97 (Sheldrick, 1990)'
_diffrn_ambient_temperature 150
_diffrn_measured_fraction_theta_full 0.987
_diffrn_measured_fraction_theta_max 0.954
_diffrn_measurement_device_type 'Bruker Smart1000 CCD'
_diffrn_measurement_method '\w scans'
_diffrn_radiation_monochromator graphite
_diffrn_radiation_source 'fine-focus sealed tube'
_diffrn_radiation_type MoK\a
_diffrn_radiation_wavelength 0.71073
_diffrn_reflns_av_R_equivalents 0.0239
_diffrn_reflns_av_sigmaI/netI 0.0554
_diffrn_reflns_limit_h_max 11
_diffrn_reflns_limit_h_min -9
_diffrn_reflns_limit_k_max 12
_diffrn_reflns_limit_k_min -12
_diffrn_reflns_limit_l_max 13
_diffrn_reflns_limit_l_min -12
_diffrn_reflns_number 5562
_diffrn_reflns_theta_full 25.00
_diffrn_reflns_theta_max 27.51
_diffrn_reflns_theta_min 1.92
_exptl_absorpt_coefficient_mu 0.086
_exptl_absorpt_correction_T_max 0.9914
_exptl_absorpt_correction_T_min 0.9663
_exptl_absorpt_correction_type empirical
_exptl_absorpt_process_details 'SADABS Sheldrick 1996'
_exptl_crystal_colour yellow
_exptl_crystal_density_diffrn 1.365
_exptl_crystal_density_method 'not measured'
_exptl_crystal_description prismatic
_exptl_crystal_F_000 394
_exptl_crystal_size_max 0.40
_exptl_crystal_size_mid 0.20
_exptl_crystal_size_min 0.10
_refine_diff_density_max 0.303
_refine_diff_density_min -0.193
_refine_diff_density_rms 0.047
_refine_ls_extinction_method none
_refine_ls_goodness_of_fit_ref 1.061
_refine_ls_hydrogen_treatment constr
_refine_ls_matrix_type full
_refine_ls_number_parameters 262
_refine_ls_number_reflns 4018
_refine_ls_number_restraints 0
_refine_ls_restrained_S_all 1.061
_refine_ls_R_factor_all 0.0738
_refine_ls_R_factor_gt 0.0454
_refine_ls_shift/su_max 0.000
_refine_ls_shift/su_mean 0.000
_refine_ls_structure_factor_coef Fsqd
_refine_ls_weighting_details 'calc w=1/[\s^2^(Fo^2^)+(0.0550P)^2^+0.0861P] where P=(Fo^2^+2Fc^2^)/3'
_refine_ls_weighting_scheme calc
_refine_ls_wR_factor_gt 0.1105
_refine_ls_wR_factor_ref 0.1221
_reflns_number_gt 2751
_reflns_number_total 4018
_reflns_threshold_expression >2sigma(I)
_cod_data_source_file jo0611317si20060602_071636.cif
_cod_depositor_comments
;
The following automatic conversions were performed:
'_symmetry_cell_setting' value 'Triclinic' changed to 'triclinic'
according to '/home/saulius/struct/CIF-dictionaries/cif_core.dic'
dictionary named 'cif_core.dic' version 2.4.1 from 2010-06-29.

Automatic conversion script
Id: cif_fix_enum 1527 2010-12-29 10:47:43Z saulius 
;
_cod_database_code 4022005

loop_
_symmetry_equiv_pos_as_xyz
'x, y, z'
'-x, -y, -z'

loop_
_atom_site_label
_atom_site_type_symbol
_atom_site_fract_x
_atom_site_fract_y
_atom_site_fract_z
_atom_site_U_iso_or_equiv
_atom_site_adp_type
_atom_site_occupancy
_atom_site_symmetry_multiplicity
_atom_site_calc_flag
_atom_site_refinement_flags
O2 O 0.61065(13) 0.27830(11) 0.00220(10) 0.0273(3) Uani 1 1 d .
O1 O 0.87514(14) 0.35387(12) 0.31929(12) 0.0336(3) Uani 1 1 d .
N1 N 0.72440(15) 0.31259(13) 0.17408(12) 0.0222(3) Uani 1 1 d .
C21 C 0.85365(18) -0.02003(16) 0.03139(13) 0.0195(3) Uani 1 1 d .
C26 C 0.99144(18) -0.13815(16) 0.00177(14) 0.0197(3) Uani 1 1 d .
C22 C 0.70890(18) -0.04530(17) 0.06139(14) 0.0228(4) Uani 1 1 d .
H22 H 0.6161 0.0323 0.0786 0.027 Uiso 1 1 calc R
C20 C 0.86566(17) 0.11497(16) 0.03275(13) 0.0190(3) Uani 1 1 d .
C13 C 0.45671(18) 0.44100(16) 0.26165(15) 0.0226(4) Uani 1 1 d .
C25 C 0.97810(19) -0.27542(16) 0.01110(15) 0.0240(4) Uani 1 1 d .
H25 H 1.0689 -0.3553 -0.0050 0.029 Uiso 1 1 calc R
C11 C 0.83848(18) 0.26738(17) 0.26476(15) 0.0231(4) Uani 1 1 d .
C19 C 0.72189(18) 0.23853(16) 0.06726(14) 0.0208(3) Uani 1 1 d .
C12 C 0.60201(18) 0.45273(16) 0.19095(15) 0.0231(4) Uani 1 1 d .
H12A H 0.5748 0.4974 0.1074 0.028 Uiso 1 1 calc R
H12B H 0.6438 0.5137 0.2377 0.028 Uiso 1 1 calc R
C24 C 0.8389(2) -0.29429(17) 0.04235(15) 0.0275(4) Uani 1 1 d .
H24 H 0.8337 -0.3869 0.0486 0.033 Uiso 1 1 calc R
C1 C 0.89474(19) 0.11453(16) 0.29869(14) 0.0225(4) Uani 1 1 d .
C10 C 1.05761(19) 0.03841(17) 0.30833(14) 0.0243(4) Uani 1 1 d .
C23 C 0.70101(19) -0.17760(17) 0.06579(15) 0.0260(4) Uani 1 1 d .
H23 H 0.6033 -0.1918 0.0845 0.031 Uiso 1 1 calc R
C9 C 1.17730(19) 0.09628(19) 0.27626(15) 0.0291(4) Uani 1 1 d .
H9 H 1.1505 0.1918 0.2486 0.035 Uiso 1 1 calc R
C2 C 0.7841(2) 0.05194(18) 0.33290(15) 0.0277(4) Uani 1 1 d .
H2 H 0.6762 0.1042 0.3263 0.033 Uiso 1 1 calc R
C16 C 0.1877(2) 0.42073(19) 0.39344(17) 0.0339(4) Uani 1 1 d .
H16 H 0.0961 0.4135 0.4383 0.041 Uiso 1 1 calc R
C14 C 0.31767(19) 0.47133(18) 0.20319(16) 0.0288(4) Uani 1 1 d .
H14 H 0.3141 0.4995 0.1169 0.035 Uiso 1 1 calc R
C18 C 0.4590(2) 0.40044(18) 0.38804(16) 0.0303(4) Uani 1 1 d .
H18 H 0.5532 0.3793 0.4300 0.036 Uiso 1 1 calc R
C5 C 1.1005(2) -0.10559(18) 0.34917(15) 0.0312(4) Uani 1 1 d .
C6 C 1.2617(2) -0.1846(2) 0.35456(17) 0.0423(5) Uani 1 1 d .
H6 H 1.2919 -0.2808 0.3805 0.051 Uiso 1 1 calc R
C17 C 0.3251(2) 0.39068(19) 0.45320(16) 0.0348(4) Uani 1 1 d .
H17 H 0.3279 0.3631 0.5396 0.042 Uiso 1 1 calc R
C4 C 0.9826(3) -0.16460(19) 0.38396(17) 0.0384(5) Uani 1 1 d .
H4 H 1.0114 -0.2599 0.4126 0.046 Uiso 1 1 calc R
C8 C 1.3313(2) 0.0167(2) 0.28448(17) 0.0412(5) Uani 1 1 d .
H8 H 1.4105 0.0577 0.2637 0.049 Uiso 1 1 calc R
C15 C 0.1841(2) 0.46137(19) 0.26817(18) 0.0345(4) Uani 1 1 d .
H15 H 0.0897 0.4825 0.2266 0.041 Uiso 1 1 calc R
C3 C 0.8280(2) -0.08782(19) 0.37734(16) 0.0367(5) Uani 1 1 d .
H3 H 0.7501 -0.1289 0.4028 0.044 Uiso 1 1 calc R
C7 C 1.3735(2) -0.1255(2) 0.32350(18) 0.0494(6) Uani 1 1 d .
H7 H 1.4810 -0.1803 0.3280 0.059 Uiso 1 1 calc R

loop_
_atom_site_aniso_label
_atom_site_aniso_U_11
_atom_site_aniso_U_22
_atom_site_aniso_U_33
_atom_site_aniso_U_23
_atom_site_aniso_U_13
_atom_site_aniso_U_12
O2 0.0210(6) 0.0262(6) 0.0329(6) -0.0009(5) -0.0065(5) -0.0043(5)
O1 0.0302(7) 0.0273(7) 0.0443(7) -0.0082(5) -0.0093(6) -0.0084(5)
N1 0.0180(7) 0.0188(7) 0.0277(7) -0.0044(5) -0.0012(6) -0.0029(5)
C21 0.0199(8) 0.0219(8) 0.0169(7) -0.0014(6) -0.0007(6) -0.0071(7)
C26 0.0198(8) 0.0208(8) 0.0187(7) -0.0016(6) -0.0021(6) -0.0067(6)
C22 0.0184(8) 0.0262(9) 0.0236(8) -0.0027(6) 0.0007(6) -0.0073(7)
C20 0.0168(8) 0.0214(8) 0.0178(7) -0.0011(6) -0.0017(6) -0.0046(6)
C13 0.0210(8) 0.0165(8) 0.0278(8) -0.0046(6) 0.0012(7) -0.0031(6)
C25 0.0234(9) 0.0198(8) 0.0276(8) -0.0017(6) 0.0001(7) -0.0058(7)
C11 0.0161(8) 0.0246(8) 0.0274(8) -0.0047(7) 0.0022(6) -0.0057(7)
C19 0.0175(8) 0.0209(8) 0.0245(8) -0.0009(6) 0.0013(6) -0.0075(7)
C12 0.0192(8) 0.0176(8) 0.0296(9) -0.0031(6) 0.0008(7) -0.0026(7)
C24 0.0306(9) 0.0224(9) 0.0323(9) -0.0019(7) 0.0009(7) -0.0128(7)
C1 0.0236(8) 0.0238(8) 0.0195(8) -0.0035(6) -0.0016(6) -0.0069(7)
C10 0.0257(9) 0.0258(9) 0.0183(8) -0.0035(6) -0.0021(6) -0.0038(7)
C23 0.0211(8) 0.0308(9) 0.0296(9) -0.0020(7) 0.0020(7) -0.0138(7)
C9 0.0233(9) 0.0365(10) 0.0245(8) -0.0017(7) -0.0026(7) -0.0057(8)
C2 0.0301(9) 0.0312(9) 0.0238(8) -0.0039(7) -0.0016(7) -0.0126(8)
C16 0.0294(10) 0.0326(10) 0.0389(10) -0.0053(8) 0.0098(8) -0.0114(8)
C14 0.0246(9) 0.0325(10) 0.0273(9) 0.0012(7) -0.0020(7) -0.0070(8)
C18 0.0274(9) 0.0331(10) 0.0276(9) -0.0024(7) -0.0031(7) -0.0059(8)
C5 0.0406(11) 0.0261(9) 0.0203(8) -0.0020(7) -0.0051(8) -0.0013(8)
C6 0.0478(13) 0.0327(11) 0.0308(10) -0.0018(8) -0.0086(9) 0.0089(9)
C17 0.0388(11) 0.0350(10) 0.0275(9) -0.0007(8) 0.0038(8) -0.0096(9)
C4 0.0612(14) 0.0233(9) 0.0302(9) 0.0038(7) -0.0074(9) -0.0129(9)
C8 0.0248(10) 0.0610(14) 0.0328(10) -0.0042(9) -0.0008(8) -0.0073(9)
C15 0.0227(9) 0.0401(11) 0.0414(10) 0.0004(8) -0.0030(8) -0.0114(8)
C3 0.0516(13) 0.0371(11) 0.0288(9) 0.0019(8) -0.0025(9) -0.0248(10)
C7 0.0341(11) 0.0575(14) 0.0353(11) -0.0043(10) -0.0061(9) 0.0142(10)

loop_
_atom_type_symbol
_atom_type_description
_atom_type_scat_dispersion_real
_atom_type_scat_dispersion_imag
_atom_type_scat_source
C C 0.0033 0.0016 'International Tables Vol C Tables 4.2.6.8 and 6.1.1.4'
H H 0.0000 0.0000 'International Tables Vol C Tables 4.2.6.8 and 6.1.1.4'
N N 0.0061 0.0033 'International Tables Vol C Tables 4.2.6.8 and 6.1.1.4'
O O 0.0106 0.0060 'International Tables Vol C Tables 4.2.6.8 and 6.1.1.4'

loop_
_geom_angle_atom_site_label_1
_geom_angle_atom_site_label_2
_geom_angle_atom_site_label_3
_geom_angle
_geom_angle_site_symmetry_1
_geom_angle_site_symmetry_3
C19 N1 C11 125.16(13) . .
C19 N1 C12 117.27(12) . .
C11 N1 C12 117.51(12) . .
C20 C21 C22 122.35(14) . .
C20 C21 C26 119.28(14) . .
C22 C21 C26 118.35(14) . .
C20 C26 C25 122.76(14) 2_755 .
C20 C26 C21 119.26(13) 2_755 .
C25 C26 C21 117.97(14) . .
C23 C22 C21 121.54(15) . .
C23 C22 H22 119.2 . .
C21 C22 H22 119.2 . .
C21 C20 C26 121.35(14) . 2_755
C21 C20 C19 119.31(13) . .
C26 C20 C19 119.30(13) 2_755 .
C14 C13 C18 118.40(15) . .
C14 C13 C12 121.07(14) . .
C18 C13 C12 120.53(15) . .
C24 C25 C26 121.45(15) . .
C24 C25 H25 119.3 . .
C26 C25 H25 119.3 . .
O1 C11 N1 119.73(14) . .
O1 C11 C1 122.79(15) . .
N1 C11 C1 117.11(13) . .
O2 C19 N1 120.29(14) . .
O2 C19 C20 122.24(14) . .
N1 C19 C20 117.36(13) . .
N1 C12 C13 111.44(12) . .
N1 C12 H12A 109.3 . .
C13 C12 H12A 109.3 . .
N1 C12 H12B 109.3 . .
C13 C12 H12B 109.3 . .
H12A C12 H12B 108.0 . .
C25 C24 C23 120.79(15) . .
C25 C24 H24 119.6 . .
C23 C24 H24 119.6 . .
C2 C1 C10 120.56(15) . .
C2 C1 C11 117.80(15) . .
C10 C1 C11 121.32(14) . .
C9 C10 C1 123.65(15) . .
C9 C10 C5 118.69(16) . .
C1 C10 C5 117.64(16) . .
C22 C23 C24 119.79(15) . .
C22 C23 H23 120.1 . .
C24 C23 H23 120.1 . .
C8 C9 C10 120.80(18) . .
C8 C9 H9 119.6 . .
C10 C9 H9 119.6 . .
C1 C2 C3 121.02(17) . .
C1 C2 H2 119.5 . .
C3 C2 H2 119.5 . .
C17 C16 C15 119.60(17) . .
C17 C16 H16 120.2 . .
C15 C16 H16 120.2 . .
C15 C14 C13 121.11(16) . .
C15 C14 H14 119.4 . .
C13 C14 H14 119.4 . .
C17 C18 C13 120.50(16) . .
C17 C18 H18 119.7 . .
C13 C18 H18 119.7 . .
C4 C5 C6 121.90(17) . .
C4 C5 C10 119.55(16) . .
C6 C5 C10 118.55(18) . .
C7 C6 C5 121.19(19) . .
C7 C6 H6 119.4 . .
C5 C6 H6 119.4 . .
C16 C17 C18 120.37(16) . .
C16 C17 H17 119.8 . .
C18 C17 H17 119.8 . .
C3 C4 C5 121.32(17) . .
C3 C4 H4 119.3 . .
C5 C4 H4 119.3 . .
C9 C8 C7 120.5(2) . .
C9 C8 H8 119.8 . .
C7 C8 H8 119.8 . .
C16 C15 C14 120.01(17) . .
C16 C15 H15 120.0 . .
C14 C15 H15 120.0 . .
C4 C3 C2 119.84(18) . .
C4 C3 H3 120.1 . .
C2 C3 H3 120.1 . .
C6 C7 C8 120.29(18) . .
C6 C7 H7 119.9 . .
C8 C7 H7 119.9 . .

loop_
_geom_bond_atom_site_label_1
_geom_bond_atom_site_label_2
_geom_bond_distance
_geom_bond_site_symmetry_2
O2 C19 1.2128(18) .
O1 C11 1.2149(18) .
N1 C19 1.3939(19) .
N1 C11 1.4177(19) .
N1 C12 1.4843(19) .
C21 C20 1.402(2) .
C21 C22 1.430(2) .
C21 C26 1.434(2) .
C26 C20 1.412(2) 2_755
C26 C25 1.428(2) .
C22 C23 1.358(2) .
C22 H22 0.9500 .
C20 C26 1.412(2) 2_755
C20 C19 1.506(2) .
C13 C14 1.384(2) .
C13 C18 1.391(2) .
C13 C12 1.506(2) .
C25 C24 1.354(2) .
C25 H25 0.9500 .
C11 C1 1.490(2) .
C12 H12A 0.9900 .
C12 H12B 0.9900 .
C24 C23 1.416(2) .
C24 H24 0.9500 .
C1 C2 1.374(2) .
C1 C10 1.428(2) .
C10 C9 1.410(2) .
C10 C5 1.429(2) .
C23 H23 0.9500 .
C9 C8 1.366(2) .
C9 H9 0.9500 .
C2 C3 1.401(2) .
C2 H2 0.9500 .
C16 C17 1.379(2) .
C16 C15 1.379(3) .
C16 H16 0.9500 .
C14 C15 1.381(2) .
C14 H14 0.9500 .
C18 C17 1.384(2) .
C18 H18 0.9500 .
C5 C4 1.409(3) .
C5 C6 1.416(3) .
C6 C7 1.352(3) .
C6 H6 0.9500 .
C17 H17 0.9500 .
C4 C3 1.362(3) .
C4 H4 0.9500 .
C8 C7 1.408(3) .
C8 H8 0.9500 .
C15 H15 0.9500 .
C3 H3 0.9500 .
C7 H7 0.9500 .
